data_1519676
loop_
_publ_author_name
'Laram\'ee-Milette, Baptiste'
'Lussier, F\'elix'
'Ciofini, Ilaria'
'Hanan, Garry S.'

_publ_section_title
;
 A family of Ru(ii) complexes built on a novel sexipyridine building
 block: synthesis, photophysical properties and the rare structural
 characterization of a triruthenium species.
;
_journal_issue 25
_journal_name_full 'Dalton transactions (Cambridge, England : 2003)'
_journal_page_first 11551
_journal_page_last 11561
_journal_paper_doi 10.1039/c5dt00631g
_journal_volume 44
_journal_year 2015
_chemical_formula_sum 'C33 H21 N9'
_chemical_formula_weight 543.59
_chemical_name_systematic
; 
 ? 
;
_space_group_IT_number 14
_symmetry_cell_setting monoclinic
_symmetry_space_group_name_Hall '-P 2yn'
_symmetry_space_group_name_H-M 'P 1 21/n 1'
_atom_sites_solution_hydrogens geom
_atom_sites_solution_primary direct
_atom_sites_solution_secondary difmap
_audit_creation_method SHELXL-97
_audit_update_record
;
2013-10-01 deposited with the CCDC.
2015-05-15 downloaded from the CCDC.
;
_cell_angle_alpha 90.00
_cell_angle_beta 103.8550(10)
_cell_angle_gamma 90.00
_cell_formula_units_Z 4
_cell_length_a 8.33110(10)
_cell_length_b 19.4283(2)
_cell_length_c 16.2362(2)
_cell_measurement_reflns_used 9816
_cell_measurement_temperature 173(2)
_cell_measurement_theta_max 70.76
_cell_measurement_theta_min 4.55
_cell_volume 2551.52(5)
_computing_cell_refinement 'Bruker SAINT'
_computing_data_collection 'Bruker APEX2'
_computing_data_reduction 'Bruker SAINT'
_computing_molecular_graphics 'Bruker SHELXTL'
_computing_publication_material 'Bruker SHELXTL'
_computing_structure_refinement 'SHELXL-97 (Sheldrick, 2008)'
_computing_structure_solution 'SHELXS-97 (Sheldrick, 2008)'
_diffrn_ambient_temperature 173(2)
_diffrn_measured_fraction_theta_full 0.982
_diffrn_measured_fraction_theta_max 0.982
_diffrn_measurement_device_type 'Bruker APEX-II CCD'
_diffrn_measurement_method '\f and \w scans'
_diffrn_radiation_monochromator graphite
_diffrn_radiation_source 'fine-focus sealed tube'
_diffrn_radiation_type CuK\a
_diffrn_radiation_wavelength 1.54178
_diffrn_reflns_av_R_equivalents 0.0296
_diffrn_reflns_av_sigmaI/netI 0.0140
_diffrn_reflns_limit_h_max 10
_diffrn_reflns_limit_h_min -10
_diffrn_reflns_limit_k_max 19
_diffrn_reflns_limit_k_min -22
_diffrn_reflns_limit_l_max 19
_diffrn_reflns_limit_l_min -19
_diffrn_reflns_number 50021
_diffrn_reflns_theta_full 71.13
_diffrn_reflns_theta_max 71.13
_diffrn_reflns_theta_min 3.61
_exptl_absorpt_coefficient_mu 0.711
_exptl_absorpt_correction_T_max 0.9790
_exptl_absorpt_correction_T_min 0.8708
_exptl_absorpt_correction_type none
_exptl_crystal_colour clear
_exptl_crystal_density_diffrn 1.415
_exptl_crystal_density_method 'not measured'
_exptl_crystal_description plate
_exptl_crystal_F_000 1128
_exptl_crystal_size_max 0.20
_exptl_crystal_size_mid 0.10
_exptl_crystal_size_min 0.03
_refine_diff_density_max 0.204
_refine_diff_density_min -0.211
_refine_diff_density_rms 0.038
_refine_ls_extinction_method none
_refine_ls_goodness_of_fit_ref 1.019
_refine_ls_hydrogen_treatment mixed
_refine_ls_matrix_type full
_refine_ls_number_parameters 463
_refine_ls_number_reflns 4850
_refine_ls_number_restraints 0
_refine_ls_restrained_S_all 1.019
_refine_ls_R_factor_all 0.0405
_refine_ls_R_factor_gt 0.0347
_refine_ls_shift/su_max 0.000
_refine_ls_shift/su_mean 0.000
_refine_ls_structure_factor_coef Fsqd
_refine_ls_weighting_details 'calc w=1/[\s^2^(Fo^2^)+(0.0597P)^2^+0.6306P] where P=(Fo^2^+2Fc^2^)/3'
_refine_ls_weighting_scheme calc
_refine_ls_wR_factor_gt 0.0932
_refine_ls_wR_factor_ref 0.0982
_reflns_number_gt 4239
_reflns_number_total 4850
_reflns_threshold_expression >2sigma(I)
_cod_data_source_file c5dt00631g2.cif
_cod_data_source_block bala21
_cod_depositor_comments 'Adding full bibliography for 1519676--1519677.cif.'
_cod_original_sg_symbol_Hall '-P 2xn'
_cod_original_sg_symbol_H-M P2(1)/n
_cod_database_code 1519676

loop_
_symmetry_equiv_pos_as_xyz
'x, y, z'
'-x+1/2, y+1/2, -z+1/2'
'-x, -y, -z'
'x-1/2, -y-1/2, z-1/2'

loop_
_atom_site_label
_atom_site_type_symbol
_atom_site_fract_x
_atom_site_fract_y
_atom_site_fract_z
_atom_site_U_iso_or_equiv
_atom_site_adp_type
_atom_site_occupancy
_atom_site_symmetry_multiplicity
_atom_site_calc_flag
N1 N 0.95895(12) 0.23965(5) 0.57698(6) 0.0222(2) Uani 1 1 d
N3 N 0.67781(12) 0.25769(5) 0.50546(6) 0.0219(2) Uani 1 1 d
N2 N 0.78539(12) 0.14400(5) 0.52617(6) 0.0225(2) Uani 1 1 d
C1 C 0.93122(14) 0.17226(6) 0.56355(7) 0.0213(2) Uani 1 1 d
N5 N 1.55925(12) 0.19863(5) 0.67632(6) 0.0240(2) Uani 1 1 d
C6 C 1.23288(14) 0.15082(6) 0.62214(7) 0.0220(2) Uani 1 1 d
C2 C 1.07382(14) 0.12487(6) 0.59278(7) 0.0220(2) Uani 1 1 d
C5 C 1.36362(14) 0.10499(6) 0.65053(7) 0.0227(2) Uani 1 1 d
C3 C 1.05182(15) 0.05399(7) 0.59152(8) 0.0270(3) Uani 1 1 d
C10 C 1.83506(15) 0.18518(7) 0.76166(8) 0.0284(3) Uani 1 1 d
C9 C 1.70837(15) 0.22390(7) 0.71315(8) 0.0262(3) Uani 1 1 d
C7 C 1.53391(14) 0.13125(6) 0.68723(7) 0.0230(2) Uani 1 1 d
C4 C 1.18913(16) 0.01249(7) 0.62013(9) 0.0302(3) Uani 1 1 d
C11 C 1.80906(15) 0.11590(7) 0.77225(8) 0.0291(3) Uani 1 1 d
N8 N 0.08429(12) 0.28997(5) 0.39395(6) 0.0234(2) Uani 1 1 d
C12 C 0.66279(14) 0.18927(6) 0.49910(7) 0.0214(2) Uani 1 1 d
C13 C 0.49613(14) 0.16106(6) 0.45946(7) 0.0221(2) Uani 1 1 d
C16 C 0.20445(14) 0.17668(6) 0.40238(7) 0.0218(2) Uani 1 1 d
C18 C 0.05696(14) 0.22254(6) 0.37782(7) 0.0218(2) Uani 1 1 d
C17 C 0.36042(14) 0.20471(6) 0.43674(7) 0.0219(2) Uani 1 1 d
C14 C 0.47131(15) 0.09087(6) 0.44525(8) 0.0261(3) Uani 1 1 d
C21 C -0.20183(15) 0.31169(7) 0.32877(8) 0.0260(3) Uani 1 1 d
C22 C -0.22873(15) 0.24218(7) 0.31331(8) 0.0279(3) Uani 1 1 d
C20 C -0.04359(15) 0.33293(6) 0.36982(8) 0.0245(3) Uani 1 1 d
C15 C 0.31228(16) 0.06790(7) 0.40949(8) 0.0283(3) Uani 1 1 d
N7 N 0.60046(14) 0.49701(5) 0.38074(7) 0.0301(2) Uani 1 1 d
C23 C 0.82783(14) 0.28007(6) 0.54620(7) 0.0209(2) Uani 1 1 d
C29 C 0.68014(14) 0.52255(6) 0.45667(7) 0.0232(2) Uani 1 1 d
C24 C 0.85003(14) 0.35529(6) 0.55930(7) 0.0216(2) Uani 1 1 d
C27 C 0.77531(14) 0.47172(6) 0.51816(7) 0.0223(2) Uani 1 1 d
C25 C 0.97549(14) 0.38152(6) 0.62474(8) 0.0253(3) Uani 1 1 d
C28 C 0.74686(14) 0.40132(6) 0.50607(7) 0.0217(2) Uani 1 1 d
C33 C 0.60036(16) 0.63780(7) 0.41409(8) 0.0298(3) Uani 1 1 d
C26 C 0.98785(15) 0.45216(7) 0.63500(8) 0.0276(3) Uani 1 1 d
C32 C 0.52014(17) 0.61204(7) 0.33554(8) 0.0316(3) Uani 1 1 d
C31 C 0.52317(18) 0.54220(7) 0.32233(9) 0.0343(3) Uani 1 1 d
N4 N 1.34272(13) 0.03649(5) 0.64997(7) 0.0276(2) Uani 1 1 d
N9 N 0.17964(12) 0.10888(5) 0.38844(7) 0.0259(2) Uani 1 1 d
N6 N 0.89188(12) 0.49718(5) 0.58307(6) 0.0258(2) Uani 1 1 d
C19 C -0.09827(15) 0.19650(7) 0.33856(8) 0.0256(3) Uani 1 1 d
C8 C 1.65639(15) 0.08793(7) 0.73349(8) 0.0264(3) Uani 1 1 d
C30 C 0.68115(15) 0.59235(6) 0.47590(8) 0.0265(3) Uani 1 1 d
H14 H 1.2534(17) 0.2003(8) 0.6234(9) 0.025(3) Uiso 1 1 d
H7 H -0.0182(18) 0.3817(8) 0.3837(9) 0.028(4) Uiso 1 1 d
H12 H 1.0718(18) 0.4716(8) 0.6824(9) 0.029(4) Uiso 1 1 d
H2 H 0.2933(19) 0.0176(8) 0.3977(9) 0.035(4) Uiso 1 1 d
H8 H 0.6569(18) 0.3841(7) 0.4610(9) 0.028(4) Uiso 1 1 d
H15 H 1.7268(18) 0.2736(8) 0.7048(9) 0.031(4) Uiso 1 1 d
H1 H 0.5619(19) 0.0598(8) 0.4587(9) 0.030(4) Uiso 1 1 d
H13 H 1.0538(18) 0.3505(8) 0.6627(9) 0.028(4) Uiso 1 1 d
H6 H -0.2902(18) 0.3471(8) 0.3119(9) 0.027(4) Uiso 1 1 d
H3 H 0.3735(17) 0.2537(8) 0.4451(9) 0.027(4) Uiso 1 1 d
H18 H 0.9446(19) 0.0340(8) 0.5707(9) 0.032(4) Uiso 1 1 d
H5 H -0.342(2) 0.2240(8) 0.2847(10) 0.039(4) Uiso 1 1 d
H16 H 1.893(2) 0.0872(8) 0.8072(10) 0.034(4) Uiso 1 1 d
H4 H -0.1136(19) 0.1482(9) 0.3296(10) 0.036(4) Uiso 1 1 d
H10 H 0.599(2) 0.6870(9) 0.4253(10) 0.043(4) Uiso 1 1 d
H11 H 0.7383(19) 0.6083(8) 0.5317(10) 0.035(4) Uiso 1 1 d
H9 H 0.4648(19) 0.6418(8) 0.2900(10) 0.033(4) Uiso 1 1 d
H17 H 1.1750(19) -0.0385(9) 0.6191(9) 0.036(4) Uiso 1 1 d
H21 H 0.463(2) 0.5222(8) 0.2660(10) 0.041(4) Uiso 1 1 d
H19 H 1.6331(19) 0.0396(9) 0.7393(10) 0.036(4) Uiso 1 1 d
H20 H 1.937(2) 0.2075(8) 0.7888(10) 0.035(4) Uiso 1 1 d

loop_
_atom_site_aniso_label
_atom_site_aniso_U_11
_atom_site_aniso_U_22
_atom_site_aniso_U_33
_atom_site_aniso_U_23
_atom_site_aniso_U_13
_atom_site_aniso_U_12
N1 0.0216(5) 0.0199(5) 0.0243(5) 0.0015(4) 0.0039(4) -0.0003(4)
N3 0.0215(5) 0.0201(5) 0.0233(5) 0.0012(4) 0.0037(4) -0.0007(4)
N2 0.0212(5) 0.0212(5) 0.0241(5) 0.0009(4) 0.0032(4) -0.0004(4)
C1 0.0230(6) 0.0201(6) 0.0207(5) 0.0012(4) 0.0051(4) -0.0009(4)
N5 0.0233(5) 0.0229(5) 0.0258(5) 0.0006(4) 0.0057(4) 0.0006(4)
C6 0.0232(6) 0.0193(6) 0.0231(6) 0.0006(4) 0.0051(4) -0.0006(4)
C2 0.0225(6) 0.0212(6) 0.0216(5) 0.0009(4) 0.0040(4) 0.0014(4)
C5 0.0239(6) 0.0209(6) 0.0234(6) 0.0009(4) 0.0058(4) 0.0005(4)
C3 0.0236(6) 0.0221(6) 0.0333(6) 0.0006(5) 0.0029(5) -0.0030(5)
C10 0.0197(6) 0.0329(7) 0.0323(7) -0.0046(5) 0.0057(5) -0.0016(5)
C9 0.0256(6) 0.0244(7) 0.0297(6) -0.0022(5) 0.0089(5) -0.0025(5)
C7 0.0226(6) 0.0235(6) 0.0234(6) 0.0001(4) 0.0063(4) 0.0017(4)
C4 0.0292(6) 0.0185(7) 0.0408(7) 0.0019(5) 0.0040(5) -0.0012(5)
C11 0.0226(6) 0.0319(7) 0.0312(6) 0.0014(5) 0.0032(5) 0.0066(5)
N8 0.0228(5) 0.0225(5) 0.0244(5) -0.0010(4) 0.0051(4) -0.0010(4)
C12 0.0229(6) 0.0203(6) 0.0207(5) 0.0014(4) 0.0047(4) -0.0014(4)
C13 0.0227(6) 0.0215(6) 0.0215(5) 0.0010(4) 0.0043(4) -0.0019(4)
C16 0.0233(6) 0.0208(6) 0.0208(5) -0.0001(4) 0.0041(4) -0.0013(4)
C18 0.0229(6) 0.0214(6) 0.0212(5) -0.0004(4) 0.0056(4) -0.0015(4)
C17 0.0242(6) 0.0190(6) 0.0216(5) -0.0003(4) 0.0039(4) -0.0015(4)
C14 0.0234(6) 0.0213(6) 0.0318(6) 0.0002(5) 0.0032(5) 0.0016(4)
C21 0.0236(6) 0.0278(7) 0.0271(6) 0.0002(5) 0.0066(5) 0.0027(5)
C22 0.0201(6) 0.0322(7) 0.0301(6) -0.0033(5) 0.0037(5) -0.0019(5)
C20 0.0247(6) 0.0224(6) 0.0272(6) -0.0002(4) 0.0075(5) -0.0002(4)
C15 0.0277(6) 0.0198(6) 0.0354(7) -0.0027(5) 0.0036(5) -0.0020(5)
N7 0.0364(6) 0.0219(6) 0.0277(5) 0.0010(4) -0.0005(4) -0.0003(4)
C23 0.0213(5) 0.0208(6) 0.0205(5) 0.0014(4) 0.0048(4) -0.0006(4)
C29 0.0214(5) 0.0208(6) 0.0271(6) 0.0000(4) 0.0054(4) -0.0018(4)
C24 0.0211(5) 0.0206(6) 0.0235(6) -0.0004(4) 0.0062(4) -0.0014(4)
C27 0.0216(5) 0.0204(6) 0.0251(6) -0.0011(4) 0.0062(4) -0.0010(4)
C25 0.0228(6) 0.0237(6) 0.0270(6) 0.0008(5) 0.0015(5) 0.0006(4)
C28 0.0199(5) 0.0219(6) 0.0226(6) -0.0011(4) 0.0039(4) -0.0012(4)
C33 0.0334(7) 0.0208(7) 0.0371(7) 0.0009(5) 0.0122(5) 0.0024(5)
C26 0.0246(6) 0.0253(7) 0.0293(6) -0.0033(5) -0.0004(5) -0.0019(5)
C32 0.0357(7) 0.0278(7) 0.0312(7) 0.0085(5) 0.0076(5) 0.0069(5)
C31 0.0418(7) 0.0282(7) 0.0281(6) 0.0016(5) -0.0010(6) -0.0003(5)
N4 0.0249(5) 0.0219(6) 0.0340(6) 0.0016(4) 0.0035(4) 0.0018(4)
N9 0.0240(5) 0.0221(5) 0.0300(5) -0.0027(4) 0.0030(4) -0.0027(4)
N6 0.0248(5) 0.0221(5) 0.0282(5) -0.0025(4) 0.0018(4) -0.0011(4)
C19 0.0251(6) 0.0235(7) 0.0277(6) -0.0025(5) 0.0056(5) -0.0026(5)
C8 0.0249(6) 0.0234(7) 0.0308(6) 0.0017(5) 0.0068(5) 0.0025(5)
C30 0.0262(6) 0.0228(6) 0.0304(6) -0.0013(5) 0.0064(5) -0.0002(5)

loop_
_atom_type_symbol
_atom_type_description
_atom_type_scat_dispersion_real
_atom_type_scat_dispersion_imag
_atom_type_scat_source
C C 0.0181 0.0091 'International Tables Vol C Tables 4.2.6.8 and 6.1.1.4'
H H 0.0000 0.0000 'International Tables Vol C Tables 4.2.6.8 and 6.1.1.4'
N N 0.0311 0.0180 'International Tables Vol C Tables 4.2.6.8 and 6.1.1.4'

loop_
_geom_angle_atom_site_label_1
_geom_angle_atom_site_label_2
_geom_angle_atom_site_label_3
_geom_angle
C1 N1 C23 114.75(10)
C12 N3 C23 114.84(10)
C1 N2 C12 114.66(10)
N1 C1 N2 125.28(11)
N1 C1 C2 117.38(10)
N2 C1 C2 117.34(10)
C9 N5 C7 117.21(10)
C2 C6 C5 119.05(11)
C2 C6 H14 120.8(8)
C5 C6 H14 120.1(8)
C3 C2 C6 118.43(11)
C3 C2 C1 121.09(11)
C6 C2 C1 120.48(11)
N4 C5 C6 122.70(11)
N4 C5 C7 116.85(10)
C6 C5 C7 120.39(11)
C4 C3 C2 118.47(11)
C4 C3 H18 120.5(9)
C2 C3 H18 121.1(9)
C9 C10 C11 118.78(11)
C9 C10 H20 119.2(9)
C11 C10 H20 122.0(9)
N5 C9 C10 123.88(12)
N5 C9 H15 117.0(9)
C10 C9 H15 119.1(9)
N5 C7 C8 122.73(11)
N5 C7 C5 116.42(10)
C8 C7 C5 120.79(11)
N4 C4 C3 124.01(12)
N4 C4 H17 116.8(9)
C3 C4 H17 119.2(9)
C10 C11 C8 118.64(11)
C10 C11 H16 121.4(9)
C8 C11 H16 119.9(9)
C20 N8 C18 117.75(10)
N3 C12 N2 125.28(10)
N3 C12 C13 117.38(10)
N2 C12 C13 117.33(10)
C14 C13 C17 118.36(11)
C14 C13 C12 121.29(11)
C17 C13 C12 120.35(11)
N9 C16 C17 122.72(11)
N9 C16 C18 117.16(10)
C17 C16 C18 120.11(10)
N8 C18 C19 122.57(11)
N8 C18 C16 116.07(10)
C19 C18 C16 121.34(11)
C13 C17 C16 119.20(11)
C13 C17 H3 120.5(9)
C16 C17 H3 120.3(8)
C15 C14 C13 118.31(11)
C15 C14 H1 121.2(9)
C13 C14 H1 120.5(9)
C22 C21 C20 118.11(11)
C22 C21 H6 123.2(8)
C20 C21 H6 118.7(8)
C21 C22 C19 119.34(11)
C21 C22 H5 121.2(9)
C19 C22 H5 119.5(9)
N8 C20 C21 123.60(12)
N8 C20 H7 114.9(9)
C21 C20 H7 121.5(9)
N9 C15 C14 124.27(12)
N9 C15 H2 116.7(9)
C14 C15 H2 119.0(9)
C31 N7 C29 117.04(11)
N3 C23 N1 125.08(11)
N3 C23 C24 117.44(10)
N1 C23 C24 117.48(10)
N7 C29 C30 122.66(11)
N7 C29 C27 115.81(11)
C30 C29 C27 121.46(11)
C28 C24 C25 118.52(11)
C28 C24 C23 120.54(10)
C25 C24 C23 120.94(11)
N6 C27 C28 122.54(11)
N6 C27 C29 116.73(10)
C28 C27 C29 120.70(10)
C26 C25 C24 118.32(11)
C26 C25 H13 120.7(9)
C24 C25 H13 120.9(9)
C24 C28 C27 119.01(11)
C24 C28 H8 119.8(9)
C27 C28 H8 121.2(9)
C32 C33 C30 118.74(12)
C32 C33 H10 120.1(10)
C30 C33 H10 121.1(10)
N6 C26 C25 123.80(11)
N6 C26 H12 116.6(9)
C25 C26 H12 119.6(9)
C31 C32 C33 118.55(12)
C31 C32 H9 119.7(9)
C33 C32 H9 121.7(9)
N7 C31 C32 124.08(12)
N7 C31 H21 116.0(9)
C32 C31 H21 119.9(9)
C4 N4 C5 117.33(11)
C15 N9 C16 117.11(10)
C26 N6 C27 117.62(11)
C22 C19 C18 118.62(12)
C22 C19 H4 121.2(10)
C18 C19 H4 120.2(10)
C11 C8 C7 118.73(12)
C11 C8 H19 121.3(9)
C7 C8 H19 120.0(9)
C33 C30 C29 118.91(12)
C33 C30 H11 121.3(9)
C29 C30 H11 119.8(9)

loop_
_geom_bond_atom_site_label_1
_geom_bond_atom_site_label_2
_geom_bond_distance
N1 C1 1.3384(16)
N1 C23 1.3410(15)
N3 C12 1.3369(16)
N3 C23 1.3390(15)
N2 C1 1.3390(15)
N2 C12 1.3397(15)
C1 C2 1.4881(16)
N5 C9 1.3365(16)
N5 C7 1.3444(16)
C6 C2 1.3911(16)
C6 C5 1.3969(16)
C6 H14 0.975(15)
C2 C3 1.3887(17)
C5 N4 1.3419(16)
C5 C7 1.4910(16)
C3 C4 1.3857(18)
C3 H18 0.959(15)
C10 C9 1.3792(18)
C10 C11 1.3807(19)
C10 H20 0.963(16)
C9 H15 0.991(16)
C7 C8 1.3953(16)
C4 N4 1.3388(16)
C4 H17 0.996(17)
C11 C8 1.3877(18)
C11 H16 0.967(16)
N8 C20 1.3361(15)
N8 C18 1.3446(16)
C12 C13 1.4881(15)
C13 C14 1.3902(17)
C13 C17 1.3907(16)
C16 N9 1.3441(15)
C16 C17 1.3961(16)
C16 C18 1.4927(16)
C18 C19 1.3929(16)
C17 H3 0.965(15)
C14 C15 1.3868(17)
C14 H1 0.951(15)
C21 C22 1.3822(18)
C21 C20 1.3898(17)
C21 H6 0.997(15)
C22 C19 1.3869(17)
C22 H5 1.008(16)
C20 H7 0.986(15)
C15 N9 1.3383(16)
C15 H2 1.002(16)
N7 C31 1.3388(17)
N7 C29 1.3471(16)
C23 C24 1.4820(16)
C29 C30 1.3910(17)
C29 C27 1.4904(16)
C24 C28 1.3892(16)
C24 C25 1.3962(16)
C27 N6 1.3446(15)
C27 C28 1.3940(17)
C25 C26 1.3833(18)
C25 H13 0.988(15)
C28 H8 0.973(15)
C33 C32 1.3840(19)
C33 C30 1.3844(18)
C33 H10 0.973(18)
C26 N6 1.3389(16)
C26 H12 0.983(15)
C32 C31 1.375(2)
C32 H9 0.965(16)
C31 H21 1.009(16)
C19 H4 0.954(17)
C8 H19 0.968(17)
C30 H11 0.968(16)

loop_
_geom_torsion_atom_site_label_1
_geom_torsion_atom_site_label_2
_geom_torsion_atom_site_label_3
_geom_torsion_atom_site_label_4
_geom_torsion
C23 N1 C1 N2 -2.88(16)
C23 N1 C1 C2 177.34(10)
C12 N2 C1 N1 1.99(17)
C12 N2 C1 C2 -178.23(10)
C5 C6 C2 C3 -1.10(17)
C5 C6 C2 C1 178.87(10)
N1 C1 C2 C3 171.49(11)
N2 C1 C2 C3 -8.30(17)
N1 C1 C2 C6 -8.48(16)
N2 C1 C2 C6 171.73(10)
C2 C6 C5 N4 0.68(18)
C2 C6 C5 C7 -176.30(10)
C6 C2 C3 C4 0.45(18)
C1 C2 C3 C4 -179.52(11)
C7 N5 C9 C10 -0.64(18)
C11 C10 C9 N5 1.11(19)
C9 N5 C7 C8 -1.05(17)
C9 N5 C7 C5 176.10(10)
N4 C5 C7 N5 170.48(10)
C6 C5 C7 N5 -12.37(16)
N4 C5 C7 C8 -12.32(17)
C6 C5 C7 C8 164.83(11)
C2 C3 C4 N4 0.7(2)
C9 C10 C11 C8 0.11(19)
C23 N3 C12 N2 -3.30(17)
C23 N3 C12 C13 176.11(10)
C1 N2 C12 N3 1.34(17)
C1 N2 C12 C13 -178.07(10)
N3 C12 C13 C14 175.78(11)
N2 C12 C13 C14 -4.76(17)
N3 C12 C13 C17 -5.11(16)
N2 C12 C13 C17 174.36(10)
C20 N8 C18 C19 -0.95(17)
C20 N8 C18 C16 177.44(10)
N9 C16 C18 N8 178.70(10)
C17 C16 C18 N8 -2.46(16)
N9 C16 C18 C19 -2.89(17)
C17 C16 C18 C19 175.95(11)
C14 C13 C17 C16 1.35(17)
C12 C13 C17 C16 -177.79(10)
N9 C16 C17 C13 -1.45(18)
C18 C16 C17 C13 179.79(10)
C17 C13 C14 C15 -0.30(18)
C12 C13 C14 C15 178.84(11)
C20 C21 C22 C19 -0.34(18)
C18 N8 C20 C21 -0.41(18)
C22 C21 C20 N8 1.05(19)
C13 C14 C15 N9 -0.8(2)
C12 N3 C23 N1 2.25(16)
C12 N3 C23 C24 -176.88(10)
C1 N1 C23 N3 0.59(16)
C1 N1 C23 C24 179.73(10)
C31 N7 C29 C30 1.36(19)
C31 N7 C29 C27 -175.65(11)
N3 C23 C24 C28 -24.09(16)
N1 C23 C24 C28 156.71(11)
N3 C23 C24 C25 156.43(11)
N1 C23 C24 C25 -22.77(16)
N7 C29 C27 N6 161.39(11)
C30 C29 C27 N6 -15.67(17)
N7 C29 C27 C28 -16.41(16)
C30 C29 C27 C28 166.54(11)
C28 C24 C25 C26 1.92(17)
C23 C24 C25 C26 -178.59(11)
C25 C24 C28 C27 1.97(17)
C23 C24 C28 C27 -177.52(10)
N6 C27 C28 C24 -4.68(17)
C29 C27 C28 C24 172.98(10)
C24 C25 C26 N6 -3.6(2)
C30 C33 C32 C31 0.4(2)
C29 N7 C31 C32 -0.3(2)
C33 C32 C31 N7 -0.6(2)
C3 C4 N4 C5 -1.2(2)
C6 C5 N4 C4 0.43(18)
C7 C5 N4 C4 177.52(11)
C14 C15 N9 C16 0.78(19)
C17 C16 N9 C15 0.37(17)
C18 C16 N9 C15 179.18(11)
C25 C26 N6 C27 1.12(19)
C28 C27 N6 C26 3.12(17)
C29 C27 N6 C26 -174.63(11)
C21 C22 C19 C18 -0.91(18)
N8 C18 C19 C22 1.61(18)
C16 C18 C19 C22 -176.70(11)
C10 C11 C8 C7 -1.66(18)
N5 C7 C8 C11 2.20(18)
C5 C7 C8 C11 -174.82(11)
C32 C33 C30 C29 0.58(19)
N7 C29 C30 C33 -1.52(19)
C27 C29 C30 C33 175.33(11)
